data_2105070
loop_
_publ_author_name
'Ma\/luszy\'nska, Hanna'
'Czarnecki, Piotr'
'Czarnecka, Anna'
'Pajak, Zdzis\/law'

_publ_section_title
;
 Structures and phase transitions in a new ferroelectric -- pyridinium
 chlorochromate -- studied by X-ray diffraction, DSC and dielectric
 methods
;
_journal_issue 2
_journal_name_full 'Acta Crystallographica Section B'
_journal_page_first 128
_journal_page_last 136
_journal_paper_doi 10.1107/S0108768112005782
_journal_volume 68
_journal_year 2012
_chemical_formula_moiety '[C5H5 NH]+ [Cl Cr O3]- '
_chemical_formula_sum 'C5 H6 Cl Cr N O3'
_chemical_formula_weight 215.56
_chemical_name_systematic
;
 pyridinium chlorochromate
;
_space_group_IT_number 160
_symmetry_cell_setting trigonal
_symmetry_space_group_name_Hall 'R 3 -2"'
_symmetry_space_group_name_H-M 'R 3 m :H'
_atom_sites_solution_hydrogens geom
_atom_sites_solution_primary direct
_atom_sites_solution_secondary difmap
_audit_creation_method SHELXL-97
_cell_angle_alpha 90.00
_cell_angle_beta 90.00
_cell_angle_gamma 120.00
_cell_formula_units_Z 3
_cell_length_a 8.8349(12)
_cell_length_b 8.8349(12)
_cell_length_c 9.3960(16)
_cell_measurement_reflns_used 835
_cell_measurement_temperature 320.0(2)
_cell_measurement_theta_max 28.9376
_cell_measurement_theta_min 3.4270
_cell_volume 635.15(16)
_computing_cell_refinement 'CrysAlis CCD (Oxford Diffraction,2009)'
_computing_data_collection 'CrysAlis CCD (Oxford Diffraction,2009)'
_computing_data_reduction 'CrysAlis RED (Oxford Diffraction,2009)'
_computing_structure_refinement 'SHELXL-97 (Sheldrick, 2008)'
_computing_structure_solution 'SHELXS-97 (Sheldrick, 2008)'
_diffrn_ambient_temperature 320.0(2)
_diffrn_detector_area_resol_mean 10.3200
_diffrn_measured_fraction_theta_full 0.952
_diffrn_measured_fraction_theta_max 0.952
_diffrn_measurement_device_type 'Xcalibur, Atlas, Gemini ultra'
_diffrn_measurement_method 'omega scan'
_diffrn_radiation_monochromator graphite
_diffrn_radiation_source 'Enhance (Mo) X-ray Source'
_diffrn_radiation_type MoK\a
_diffrn_radiation_wavelength 0.71073
_diffrn_reflns_av_R_equivalents 0.0330
_diffrn_reflns_av_sigmaI/netI 0.0348
_diffrn_reflns_limit_h_max 12
_diffrn_reflns_limit_h_min -8
_diffrn_reflns_limit_k_max 10
_diffrn_reflns_limit_k_min -11
_diffrn_reflns_limit_l_max 11
_diffrn_reflns_limit_l_min -11
_diffrn_reflns_number 1845
_diffrn_reflns_theta_full 28.93
_diffrn_reflns_theta_max 28.93
_diffrn_reflns_theta_min 3.43
_exptl_absorpt_coefficient_mu 1.623
_exptl_absorpt_correction_T_max 1.0000
_exptl_absorpt_correction_T_min 0.66703
_exptl_absorpt_correction_type multi-scan
_exptl_absorpt_process_details
;
 CrysAlisPro, Oxford Diffraction Ltd.,
Version 1.171.33.64 (release 22-03-2010 CrysAlis171 .NET)
(compiled Mar 22 2010,13:57:49)
Empirical absorption correction using spherical harmonics,
 implemented in SCALE3 ABSPACK scaling algorithm.
;
_exptl_crystal_colour orange
_exptl_crystal_density_diffrn 1.691
_exptl_crystal_density_method 'not measured'
_exptl_crystal_description prism
_exptl_crystal_F_000 324
_exptl_crystal_size_max 0.70
_exptl_crystal_size_mid 0.25
_exptl_crystal_size_min 0.15
_refine_diff_density_max 0.912
_refine_diff_density_min -0.245
_refine_ls_abs_structure_details 'Flack H D (1983), Acta Cryst. A39, 876-881'
_refine_ls_abs_structure_Flack 0.01(7)
_refine_ls_extinction_method none
_refine_ls_goodness_of_fit_ref 0.977
_refine_ls_hydrogen_treatment constr
_refine_ls_matrix_type full
_refine_ls_number_parameters 22
_refine_ls_number_reflns 401
_refine_ls_number_restraints 1
_refine_ls_restrained_S_all 0.975
_refine_ls_R_factor_all 0.1015
_refine_ls_R_factor_gt 0.0493
_refine_ls_shift/su_max 0.016
_refine_ls_shift/su_mean 0.004
_refine_ls_structure_factor_coef Fsqd
_refine_ls_weighting_details 'calc w=1/[\s^2^(Fo^2^)+(0.0992P)^2^+0.0000P] where P=(Fo^2^+2Fc^2^)/3'
_refine_ls_weighting_scheme calc
_refine_ls_wR_factor_gt 0.1056
_refine_ls_wR_factor_ref 0.1148
_reflns_number_gt 194
_reflns_number_total 401
_reflns_threshold_expression >2sigma(I)
_cod_data_source_file eb5013.cif
_cod_data_source_block r3m
_cod_original_sg_symbol_H-M R3m
_cod_database_code 2105070
_cod_database_fobs_code 2105070

loop_
_symmetry_equiv_pos_as_xyz
'x, y, z'
'-y, x-y, z'
'-x+y, -x, z'
'-y, -x, z'
'-x+y, y, z'
'x, x-y, z'
'x+2/3, y+1/3, z+1/3'
'-y+2/3, x-y+1/3, z+1/3'
'-x+y+2/3, -x+1/3, z+1/3'
'-y+2/3, -x+1/3, z+1/3'
'-x+y+2/3, y+1/3, z+1/3'
'x+2/3, x-y+1/3, z+1/3'
'x+1/3, y+2/3, z+2/3'
'-y+1/3, x-y+2/3, z+2/3'
'-x+y+1/3, -x+2/3, z+2/3'
'-y+1/3, -x+2/3, z+2/3'
'-x+y+1/3, y+2/3, z+2/3'
'x+1/3, x-y+2/3, z+2/3'

loop_
_atom_site_type_symbol
_atom_site_label
_atom_site_fract_x
_atom_site_fract_y
_atom_site_fract_z
_atom_site_U_iso_or_equiv
_atom_site_adp_type
_atom_site_calc_flag
_atom_site_refinement_flags
_atom_site_occupancy
_atom_site_symmetry_multiplicity
Cr Cr1 0.0000 0.0000 0.2007 0.1002(7) Uani d S 1 6
Cl Cl 0.0000 0.0000 -0.0245(4) 0.1506(16) Uani d S 1 6
O O1 -0.0980(4) 0.0980(4) 0.2533(6) 0.152(2) Uani d S 1 2
C C 0.0003(7) -0.1504(6) 0.6195(5) 0.1068(14) Uani d P 0.83 1
N N 0.0003(7) -0.1504(6) 0.6195(5) 0.1068(14) Uani d P 0.17 1
H H0A 0.0003 -0.2589 0.6195 0.128 Uiso d R 1 1

loop_
_atom_site_aniso_label
_atom_site_aniso_U_11
_atom_site_aniso_U_22
_atom_site_aniso_U_33
_atom_site_aniso_U_12
_atom_site_aniso_U_13
_atom_site_aniso_U_23
Cr1 0.0924(8) 0.0924(8) 0.1158(14) 0.0462(4) 0.000 0.000
Cl 0.176(2) 0.176(2) 0.101(2) 0.0878(12) 0.000 0.000
O1 0.162(4) 0.162(4) 0.167(6) 0.108(4) 0.0233(19) -0.0233(19)
C 0.142(3) 0.098(3) 0.096(2) 0.071(2) -0.007(2) -0.008(2)
N 0.142(3) 0.098(3) 0.096(2) 0.071(2) -0.007(2) -0.008(2)

loop_
_atom_type_symbol
_atom_type_description
_atom_type_scat_dispersion_real
_atom_type_scat_dispersion_imag
_atom_type_scat_source
C C 0.0033 0.0016 'International Tables Vol C Tables 4.2.6.8 and 6.1.1.4'
H H 0.0000 0.0000 'International Tables Vol C Tables 4.2.6.8 and 6.1.1.4'
N N 0.0061 0.0033 'International Tables Vol C Tables 4.2.6.8 and 6.1.1.4'
O O 0.0106 0.0060 'International Tables Vol C Tables 4.2.6.8 and 6.1.1.4'
Cl Cl 0.1484 0.1585 'International Tables Vol C Tables 4.2.6.8 and 6.1.1.4'
Cr Cr 0.3209 0.6236 'International Tables Vol C Tables 4.2.6.8 and 6.1.1.4'

loop_
_geom_angle_atom_site_label_1
_geom_angle_atom_site_label_2
_geom_angle_atom_site_label_3
_geom_angle_site_symmetry_1
_geom_angle_site_symmetry_3
_geom_angle
O1 Cr1 O1 3 2 110.7(2)
O1 Cr1 O1 3 . 110.7(2)
O1 Cr1 O1 2 . 110.7(2)
O1 Cr1 Cl 3 . 108.2(2)
O1 Cr1 Cl 2 . 108.2(2)
O1 Cr1 Cl . . 108.2(2)
N C C 5 5 0.0000(10)
N C C 5 4 120.000(3)
C C C 5 4 120.000(3)
N C N 5 4 120.000(3)
C C N 5 4 120.000(3)
C C N 4 4 0.0(8)

loop_
_geom_bond_atom_site_label_1
_geom_bond_atom_site_label_2
_geom_bond_site_symmetry_2
_geom_bond_distance
Cr1 O1 3 1.578(5)
Cr1 O1 2 1.578(5)
Cr1 O1 . 1.578(5)
Cr1 Cl . 2.116(4)
C N 5 1.334(10)
C C 5 1.334(10)
C C 4 1.326(11)
C N 4 1.326(11)

loop_
_geom_hbond_atom_site_label_D
_geom_hbond_atom_site_label_H
_geom_hbond_atom_site_label_A
_geom_hbond_site_symmetry_A
_geom_hbond_distance_DH
_geom_hbond_distance_HA
_geom_hbond_distance_DA
_geom_hbond_angle_DHA
C H0A O1 9_445 0.96 2.40 3.277(5) 152.7
